data_4032604
loop_
_publ_author_name
'Lankri, David'
'Albarghouti, Ghassan'
'Mahameed, Mohamed'
'Tsvelikhovsky, Dmitry'

_publ_section_title
;
 Multifaceted \a-Enaminone: Adaptable Building Block for Synthesis of
 Heterocyclic Scaffolds Through Conceptually Distinct 1,2-, 1,3-, 1,4-,
 and C-O Bond Forming Annulations.
;
_journal_issue 14
_journal_name_full 'The Journal of organic chemistry'
_journal_page_first 7101
_journal_page_last 7113
_journal_paper_doi 10.1021/acs.joc.7b00516
_journal_volume 82
_journal_year 2017
_chemical_formula_moiety 'C17 H19 N O'
_chemical_formula_sum 'C17 H19 N O'
_chemical_formula_weight 253.33
_chemical_name_systematic
; 
 ? 
;
_space_group_IT_number 19
_symmetry_cell_setting orthorhombic
_symmetry_space_group_name_Hall 'P 2ac 2ab'
_symmetry_space_group_name_H-M 'P 21 21 21'
_atom_sites_solution_hydrogens geom
_atom_sites_solution_primary direct
_atom_sites_solution_secondary difmap
_audit_creation_method SHELXL-97
_cell_angle_alpha 90.00
_cell_angle_beta 90.00
_cell_angle_gamma 90.00
_cell_formula_units_Z 4
_cell_length_a 8.082(1)
_cell_length_b 12.550(2)
_cell_length_c 13.607(2)
_cell_measurement_reflns_used 8612
_cell_measurement_temperature 173(1)
_cell_measurement_theta_max 27.904
_cell_measurement_theta_min 2.205
_cell_volume 1380.1(3)
_computing_cell_refinement 'Bruker SMART'
_computing_data_collection 'Bruker SMART'
_computing_data_reduction 'Bruker SAINT'
_computing_molecular_graphics 'Bruker SHELXTL'
_computing_publication_material 'Bruker SHELXTL'
_computing_structure_refinement 'SHELXL-97 (Sheldrick, 1997)'
_computing_structure_solution 'SHELXS-97 (Sheldrick, 1990)'
_diffrn_ambient_temperature 173(1)
_diffrn_measured_fraction_theta_full 0.995
_diffrn_measured_fraction_theta_max 0.995
_diffrn_measurement_device_type 'CCD area detector'
_diffrn_measurement_method 'phi and omega scans'
_diffrn_radiation_monochromator graphite
_diffrn_radiation_source 'fine-focus sealed tube'
_diffrn_radiation_type MoK\a
_diffrn_radiation_wavelength 0.71073
_diffrn_reflns_av_R_equivalents 0.0248
_diffrn_reflns_av_sigmaI/netI 0.0197
_diffrn_reflns_limit_h_max 10
_diffrn_reflns_limit_h_min -10
_diffrn_reflns_limit_k_max 16
_diffrn_reflns_limit_k_min -16
_diffrn_reflns_limit_l_max 17
_diffrn_reflns_limit_l_min -17
_diffrn_reflns_number 15422
_diffrn_reflns_theta_full 28.00
_diffrn_reflns_theta_max 28.00
_diffrn_reflns_theta_min 2.21
_exptl_absorpt_coefficient_mu 0.075
_exptl_absorpt_correction_T_max 0.9662
_exptl_absorpt_correction_T_min 0.9612
_exptl_absorpt_correction_type multi-scan
_exptl_absorpt_process_details 'Bruker SADABS V2.05'
_exptl_crystal_colour colorless
_exptl_crystal_density_diffrn 1.219
_exptl_crystal_density_method 'not measured'
_exptl_crystal_description Cube
_exptl_crystal_F_000 544
_exptl_crystal_size_max 0.53
_exptl_crystal_size_mid 0.52
_exptl_crystal_size_min 0.46
_refine_diff_density_max 0.222
_refine_diff_density_min -0.318
_refine_diff_density_rms 0.041
_refine_ls_abs_structure_details 'Flack H D (1983), Acta Cryst. A39, 876-881'
_refine_ls_abs_structure_Flack -0.2(14)
_refine_ls_extinction_method none
_refine_ls_goodness_of_fit_ref 1.051
_refine_ls_hydrogen_treatment constr
_refine_ls_matrix_type full
_refine_ls_number_parameters 173
_refine_ls_number_reflns 3288
_refine_ls_number_restraints 0
_refine_ls_restrained_S_all 1.051
_refine_ls_R_factor_all 0.0420
_refine_ls_R_factor_gt 0.0404
_refine_ls_shift/su_max 0.000
_refine_ls_shift/su_mean 0.000
_refine_ls_structure_factor_coef Fsqd
_refine_ls_weighting_details 'calc w=1/[\s^2^(Fo^2^)+(0.0575P)^2^+0.2635P] where P=(Fo^2^+2Fc^2^)/3'
_refine_ls_weighting_scheme calc
_refine_ls_wR_factor_gt 0.1006
_refine_ls_wR_factor_ref 0.1025
_reflns_number_gt 3166
_reflns_number_total 3288
_reflns_threshold_expression >2sigma(I)
_cod_data_source_file jo7b00516_si_003.cif
_cod_data_source_block davidl4m
_cod_depositor_comments
;
The following automatic conversions were performed:

'_symmetry_cell_setting' value 'Orthorhombic' changed to
'orthorhombic' according to
/home/data/users/saulius/crontab/automatic-downloads/rss-feeds/ACS/lib/dictionaries/cif_core.dic
dictionary named 'cif_core.dic' version 2.4.2 from 2011-04-26.

Automatic conversion script
Id: cif_fix_values 4973 2017-02-22 13:04:09Z antanas 

 Adding full bibliography for 4032603--4032604.cif.
;
_cod_original_cell_volume 1380.0(3)
_cod_original_sg_symbol_H-M P2(1)2(1)2(1)
_cod_database_code 4032604

loop_
_symmetry_equiv_pos_as_xyz
'x, y, z'
'-x+1/2, -y, z+1/2'
'-x, y+1/2, -z+1/2'
'x+1/2, -y+1/2, -z'

loop_
_atom_site_label
_atom_site_type_symbol
_atom_site_fract_x
_atom_site_fract_y
_atom_site_fract_z
_atom_site_U_iso_or_equiv
_atom_site_adp_type
_atom_site_occupancy
_atom_site_symmetry_multiplicity
_atom_site_calc_flag
_atom_site_refinement_flags
C1 C 0.70473(17) 0.90861(10) 0.60057(10) 0.0255(3) Uani 1 1 d .
H1A H 0.6145 0.8745 0.6384 0.031 Uiso 1 1 calc R
H1B H 0.7300 0.8624 0.5435 0.031 Uiso 1 1 calc R
C2 C 0.64633(19) 1.01659(11) 0.56371(10) 0.0306(3) Uani 1 1 d .
H2A H 0.7346 1.0493 0.5233 0.037 Uiso 1 1 calc R
H2B H 0.6255 1.0639 0.6206 0.037 Uiso 1 1 calc R
C3 C 0.4893(2) 1.00755(15) 0.50270(13) 0.0434(4) Uani 1 1 d .
H3A H 0.3985 0.9823 0.5444 0.065 Uiso 1 1 calc R
H3B H 0.5072 0.9570 0.4488 0.065 Uiso 1 1 calc R
H3C H 0.4610 1.0776 0.4756 0.065 Uiso 1 1 calc R
C4 C 1.00706(17) 0.92310(10) 0.60726(10) 0.0274(3) Uani 1 1 d .
H4A H 1.0899 0.9645 0.6448 0.033 Uiso 1 1 calc R
H4B H 0.9865 0.9605 0.5444 0.033 Uiso 1 1 calc R
C5 C 1.0741(2) 0.81293(12) 0.58662(11) 0.0349(3) Uani 1 1 d .
H5A H 0.9914 0.7712 0.5492 0.042 Uiso 1 1 calc R
H5B H 1.1758 0.8184 0.5463 0.042 Uiso 1 1 calc R
C6 C 0.99076(18) 0.76856(10) 0.74838(11) 0.0281(3) Uani 1 1 d .
C7 C 0.86188(16) 0.84333(9) 0.74259(9) 0.0226(2) Uani 1 1 d .
C8 C 0.74291(16) 0.84444(9) 0.81848(10) 0.0250(3) Uani 1 1 d .
C9 C 0.75222(19) 0.77026(11) 0.89455(10) 0.0308(3) Uani 1 1 d .
H9 H 0.6684 0.7688 0.9435 0.037 Uiso 1 1 calc R
C10 C 0.8828(2) 0.69855(11) 0.89945(11) 0.0353(3) Uani 1 1 d .
H10 H 0.8897 0.6496 0.9526 0.042 Uiso 1 1 calc R
C11 C 1.0022(2) 0.69839(11) 0.82735(12) 0.0345(3) Uani 1 1 d .
H11 H 1.0927 0.6503 0.8315 0.041 Uiso 1 1 calc R
C12 C 0.60885(16) 0.92625(10) 0.82121(9) 0.0250(3) Uani 1 1 d .
C13 C 0.64866(17) 1.03457(10) 0.82405(10) 0.0269(3) Uani 1 1 d .
H13 H 0.7614 1.0560 0.8234 0.032 Uiso 1 1 calc R
C14 C 0.5248(2) 1.11107(12) 0.82778(11) 0.0340(3) Uani 1 1 d .
H14 H 0.5530 1.1845 0.8306 0.041 Uiso 1 1 calc R
C15 C 0.3602(2) 1.08054(13) 0.82735(11) 0.0399(4) Uani 1 1 d .
H15 H 0.2753 1.1329 0.8286 0.048 Uiso 1 1 calc R
C16 C 0.31983(19) 0.97378(14) 0.82515(12) 0.0398(3) Uani 1 1 d .
H16 H 0.2069 0.9528 0.8251 0.048 Uiso 1 1 calc R
C17 C 0.44294(17) 0.89670(12) 0.82300(11) 0.0326(3) Uani 1 1 d .
H17 H 0.4138 0.8234 0.8228 0.039 Uiso 1 1 calc R
N1 N 0.85310(13) 0.91691(8) 0.66342(8) 0.0231(2) Uani 1 1 d .
O1 O 1.11094(13) 0.75983(8) 0.67718(9) 0.0368(3) Uani 1 1 d .

loop_
_atom_site_aniso_label
_atom_site_aniso_U_11
_atom_site_aniso_U_22
_atom_site_aniso_U_33
_atom_site_aniso_U_23
_atom_site_aniso_U_13
_atom_site_aniso_U_12
C1 0.0277(6) 0.0247(6) 0.0242(6) -0.0006(5) -0.0016(5) -0.0024(5)
C2 0.0338(7) 0.0301(7) 0.0277(6) 0.0024(5) -0.0047(6) 0.0025(6)
C3 0.0366(8) 0.0495(10) 0.0441(9) 0.0014(7) -0.0113(7) 0.0053(8)
C4 0.0271(6) 0.0241(6) 0.0311(6) -0.0015(5) 0.0035(5) -0.0009(6)
C5 0.0352(7) 0.0301(7) 0.0393(8) -0.0036(6) 0.0117(6) 0.0046(6)
C6 0.0290(6) 0.0203(6) 0.0348(6) -0.0026(5) -0.0023(5) 0.0021(5)
C7 0.0256(6) 0.0170(5) 0.0252(6) -0.0021(5) -0.0025(5) -0.0003(5)
C8 0.0294(6) 0.0192(5) 0.0264(6) -0.0022(5) -0.0027(5) 0.0012(5)
C9 0.0414(8) 0.0237(6) 0.0272(6) 0.0012(5) 0.0009(6) 0.0004(6)
C10 0.0515(9) 0.0227(6) 0.0318(7) 0.0043(5) -0.0072(7) 0.0035(6)
C11 0.0385(7) 0.0230(6) 0.0419(8) -0.0002(6) -0.0094(7) 0.0078(6)
C12 0.0289(6) 0.0260(6) 0.0202(6) 0.0000(5) 0.0015(5) 0.0025(5)
C13 0.0318(6) 0.0242(6) 0.0247(6) 0.0012(5) 0.0015(6) 0.0016(5)
C14 0.0448(8) 0.0285(6) 0.0287(7) 0.0027(6) 0.0038(6) 0.0097(6)
C15 0.0392(8) 0.0476(9) 0.0330(7) -0.0001(7) 0.0026(7) 0.0207(7)
C16 0.0279(7) 0.0581(10) 0.0334(7) -0.0061(7) 0.0017(6) 0.0038(6)
C17 0.0315(7) 0.0352(7) 0.0312(7) -0.0045(6) 0.0040(6) -0.0027(5)
N1 0.0241(5) 0.0203(5) 0.0249(5) 0.0004(4) 0.0004(4) 0.0002(4)
O1 0.0321(5) 0.0299(5) 0.0485(6) 0.0022(5) 0.0065(5) 0.0100(4)

loop_
_atom_type_symbol
_atom_type_description
_atom_type_scat_dispersion_real
_atom_type_scat_dispersion_imag
_atom_type_scat_source
C C 0.0033 0.0016 'International Tables Vol C Tables 4.2.6.8 and 6.1.1.4'
H H 0.0000 0.0000 'International Tables Vol C Tables 4.2.6.8 and 6.1.1.4'
N N 0.0061 0.0033 'International Tables Vol C Tables 4.2.6.8 and 6.1.1.4'
O O 0.0106 0.0060 'International Tables Vol C Tables 4.2.6.8 and 6.1.1.4'

loop_
_geom_angle_atom_site_label_1
_geom_angle_atom_site_label_2
_geom_angle_atom_site_label_3
_geom_angle
N1 C1 C2 112.35(10)
N1 C1 H1A 109.1
C2 C1 H1A 109.1
N1 C1 H1B 109.1
C2 C1 H1B 109.1
H1A C1 H1B 107.9
C1 C2 C3 111.88(12)
C1 C2 H2A 109.2
C3 C2 H2A 109.2
C1 C2 H2B 109.2
C3 C2 H2B 109.2
H2A C2 H2B 107.9
C2 C3 H3A 109.5
C2 C3 H3B 109.5
H3A C3 H3B 109.5
C2 C3 H3C 109.5
H3A C3 H3C 109.5
H3B C3 H3C 109.5
N1 C4 C5 110.72(11)
N1 C4 H4A 109.5
C5 C4 H4A 109.5
N1 C4 H4B 109.5
C5 C4 H4B 109.5
H4A C4 H4B 108.1
O1 C5 C4 109.90(12)
O1 C5 H5A 109.7
C4 C5 H5A 109.7
O1 C5 H5B 109.7
C4 C5 H5B 109.7
H5A C5 H5B 108.2
O1 C6 C11 116.49(12)
O1 C6 C7 122.49(12)
C11 C6 C7 121.02(13)
C6 C7 C8 118.10(12)
C6 C7 N1 120.93(12)
C8 C7 N1 120.96(11)
C9 C8 C7 120.00(12)
C9 C8 C12 118.67(12)
C7 C8 C12 121.30(11)
C10 C9 C8 120.63(13)
C10 C9 H9 119.7
C8 C9 H9 119.7
C11 C10 C9 119.98(13)
C11 C10 H10 120.0
C9 C10 H10 120.0
C10 C11 C6 120.16(13)
C10 C11 H11 119.9
C6 C11 H11 119.9
C17 C12 C13 118.73(12)
C17 C12 C8 121.09(12)
C13 C12 C8 120.17(12)
C14 C13 C12 120.51(13)
C14 C13 H13 119.7
C12 C13 H13 119.7
C15 C14 C13 120.10(14)
C15 C14 H14 119.9
C13 C14 H14 119.9
C16 C15 C14 119.74(14)
C16 C15 H15 120.1
C14 C15 H15 120.1
C15 C16 C17 120.54(15)
C15 C16 H16 119.7
C17 C16 H16 119.7
C16 C17 C12 120.36(14)
C16 C17 H17 119.8
C12 C17 H17 119.8
C7 N1 C4 112.85(10)
C7 N1 C1 115.72(10)
C4 N1 C1 113.08(10)
C6 O1 C5 114.97(10)

loop_
_geom_bond_atom_site_label_1
_geom_bond_atom_site_label_2
_geom_bond_distance
C1 N1 1.4764(16)
C1 C2 1.5201(18)
C1 H1A 0.9900
C1 H1B 0.9900
C2 C3 1.521(2)
C2 H2A 0.9900
C2 H2B 0.9900
C3 H3A 0.9800
C3 H3B 0.9800
C3 H3C 0.9800
C4 N1 1.4622(17)
C4 C5 1.5114(19)
C4 H4A 0.9900
C4 H4B 0.9900
C5 O1 1.4320(19)
C5 H5A 0.9900
C5 H5B 0.9900
C6 O1 1.3762(17)
C6 C11 1.392(2)
C6 C7 1.4041(18)
C7 C8 1.4110(18)
C7 N1 1.4207(15)
C8 C9 1.3943(18)
C8 C12 1.4931(17)
C9 C10 1.388(2)
C9 H9 0.9500
C10 C11 1.376(2)
C10 H10 0.9500
C11 H11 0.9500
C12 C17 1.3913(19)
C12 C13 1.3975(18)
C13 C14 1.3881(19)
C13 H13 0.9500
C14 C15 1.384(2)
C14 H14 0.9500
C15 C16 1.379(3)
C15 H15 0.9500
C16 C17 1.388(2)
C16 H16 0.9500
C17 H17 0.9500
